data_7248053
loop_
_publ_author_name
'Wu, Hang'
'Ghosh, Mithun Kumar'
'Wang, Guang-Li'
'Wang, Jun'
'Muddassir, Mohd.'
'Ghorai, Tanmay Kumar'
'Kushwaha, Aparna'
'Srivastava, Devyani'
'Kumar, Abhinav'

_publ_section_title
;
 New 3,5-bis(3,4-dicarboxyphenoxy)benzoic acid-appended Mn(ii)
 coordination polymers: synthesis, characterization and antibiotic
 photodegradation properties
;
_journal_issue 10
_journal_name_full CrystEngComm
_journal_page_first 1453
_journal_page_last 1463
_journal_paper_doi 10.1039/D3CE01285A
_journal_volume 26
_journal_year 2024
_chemical_formula_moiety 'C28 H23 Mn2 N O15'
_chemical_formula_sum 'C28 H23 Mn2 N O15'
_chemical_formula_weight 723.35
_space_group_crystal_system monoclinic
_space_group_IT_number 14
_space_group_name_Hall '-P 2ybc'
_space_group_name_H-M_alt 'P 1 21/c 1'
_atom_sites_solution_hydrogens mixed
_audit_creation_date 2022-06-02
_audit_creation_method
;
Olex2 1.5
(compiled 2021.08.20 svn.r13c46975 for OlexSys, GUI svn.r6405)
;
_audit_update_record
;
2023-07-20 deposited with the CCDC.	2024-01-30 downloaded from the CCDC.
;
_cell_angle_alpha 90
_cell_angle_beta 105.408(2)
_cell_angle_gamma 90
_cell_formula_units_Z 4
_cell_length_a 10.1417(2)
_cell_length_b 18.8610(3)
_cell_length_c 16.4838(2)
_cell_measurement_reflns_used 7577
_cell_measurement_temperature 212.99(10)
_cell_measurement_theta_max 75.7060
_cell_measurement_theta_min 3.6000
_cell_volume 3039.74(9)
_computing_cell_refinement 'CrysAlisPro 1.171.41.119a (Rigaku OD, 2021)'
_computing_data_collection 'CrysAlisPro 1.171.41.119a (Rigaku OD, 2021)'
_computing_data_reduction 'CrysAlisPro 1.171.41.119a (Rigaku OD, 2021)'
_computing_molecular_graphics 'Olex2 1.5 (Dolomanov et al., 2009)'
_computing_publication_material 'Olex2 1.5 (Dolomanov et al., 2009)'
_computing_structure_refinement 'SHELXL 2018/3 (Sheldrick, 2015)'
_computing_structure_solution 'SHELXT 2018/2 (Sheldrick, 2018)'
_diffrn_ambient_environment N~2~
_diffrn_ambient_temperature 212.99(10)
_diffrn_detector 'Hybrid Pixel Array Detector'
_diffrn_detector_area_resol_mean 10.0000
_diffrn_detector_type HyPix
_diffrn_measured_fraction_theta_full 0.991
_diffrn_measured_fraction_theta_max 0.940
_diffrn_measurement_details
;
List of Runs (angles in degrees, time in seconds):

  # Type    Start    End  Width  t~exp~   \w     \q     \k     \f   Frames
#--------------------------------------------------------------------------
  1  \w    105.00 130.00   1.00    0.90    --  105.98 110.00 -18.00   25
  2  \w     83.00 178.00   1.00    0.90    --  105.98  77.00  30.00   95
  3  \w     92.00 178.00   1.00    0.90    --  105.98  15.00   0.00   86
  4  \w     39.00  98.00   1.00    0.90    --  105.98 -94.00 -90.00   59
  5  \w     33.00 104.00   1.00    0.90    --  105.98-110.00-114.00   71
  6  \w     35.00 105.00   1.00    0.90    --  105.98 -77.00 -90.00   70
  7  \w     33.00  62.00   1.00    0.90    --  105.98 -61.00 150.00   29
  8  \w     76.00 103.00   1.00    0.90    --  105.98-125.00   0.00   27
  9  \w     36.00  72.00   1.00    0.90    --  105.98-125.00   0.00   36
 10  \w     42.00  68.00   1.00    0.20    --   48.46-110.00-114.00   26
 11  \w    -27.00  26.00   1.00    0.20    --  -48.46  19.00 -90.00   53
 12  \w    -48.00 -20.00   1.00    0.90    --  -91.75  45.00 120.00   28
 13  \w    -51.00 -21.00   1.00    0.90    --  -91.75  45.00 150.00   30
 14  \w    -71.00 -19.00   1.00    0.90    --  -91.75  61.00 150.00   52
 15  \w    -82.00 -32.00   1.00    0.90    --  -91.75 110.00 -18.00   50
 16  \w    -81.00  -5.00   1.00    0.20    --  -48.46 110.00 -18.00   76
 17  \w   -147.00-122.00   1.00    0.90    --  -91.75-110.00-114.00   25
 18  \w   -119.00 -73.00   1.00    0.20    --  -48.46-125.00 -30.00   46
 19  \w   -120.00 -73.00   1.00    0.20    --  -48.46-125.00  60.00   47
;
_diffrn_measurement_device 'four-circle diffractometer'
_diffrn_measurement_device_type 'XtaLAB Synergy, Dualflex, HyPix'
_diffrn_measurement_method '\w scans'
_diffrn_orient_matrix_type 'CrysAlisPro convention (1999,Acta A55,543-557)'
_diffrn_orient_matrix_UB_11 0.1430892000
_diffrn_orient_matrix_UB_12 -0.0318816000
_diffrn_orient_matrix_UB_13 0.0374606000
_diffrn_orient_matrix_UB_21 0.0650516000
_diffrn_orient_matrix_UB_22 0.0731135000
_diffrn_orient_matrix_UB_23 -0.0052215000
_diffrn_orient_matrix_UB_31 -0.0105677000
_diffrn_orient_matrix_UB_32 0.0176467000
_diffrn_orient_matrix_UB_33 0.0893006000
_diffrn_radiation_monochromator mirror
_diffrn_radiation_probe x-ray
_diffrn_radiation_type 'Cu K\a'
_diffrn_radiation_wavelength 1.54184
_diffrn_reflns_av_R_equivalents 0.0470
_diffrn_reflns_av_unetI/netI 0.0476
_diffrn_reflns_Laue_measured_fraction_full 0.991
_diffrn_reflns_Laue_measured_fraction_max 0.940
_diffrn_reflns_limit_h_max 11
_diffrn_reflns_limit_h_min -12
_diffrn_reflns_limit_k_max 22
_diffrn_reflns_limit_k_min -22
_diffrn_reflns_limit_l_max 20
_diffrn_reflns_limit_l_min -16
_diffrn_reflns_number 19316
_diffrn_reflns_point_group_measured_fraction_full 0.991
_diffrn_reflns_point_group_measured_fraction_max 0.940
_diffrn_reflns_theta_full 67.684
_diffrn_reflns_theta_max 76.140
_diffrn_reflns_theta_min 3.637
_diffrn_source 'micro-focus sealed X-ray tube'
_diffrn_source_type 'PhotonJet (Cu) X-ray Source'
_exptl_absorpt_coefficient_mu 7.430
_exptl_absorpt_correction_T_max 1.00000
_exptl_absorpt_correction_T_min 0.82814
_exptl_absorpt_correction_type multi-scan
_exptl_absorpt_process_details
;
CrysAlisPro 1.171.41.119a (Rigaku Oxford Diffraction, 2021)
Empirical absorption correction using spherical harmonics,
implemented in SCALE3 ABSPACK scaling algorithm.
;
_exptl_crystal_colour colourless
_exptl_crystal_colour_primary colourless
_exptl_crystal_density_diffrn 1.581
_exptl_crystal_description block
_exptl_crystal_F_000 1472
_exptl_crystal_size_max 0.4
_exptl_crystal_size_mid 0.4
_exptl_crystal_size_min 0.2
_refine_diff_density_max 0.997
_refine_diff_density_min -0.521
_refine_diff_density_rms 0.071
_refine_ls_extinction_method none
_refine_ls_goodness_of_fit_ref 1.055
_refine_ls_hydrogen_treatment constr
_refine_ls_matrix_type full
_refine_ls_number_parameters 437
_refine_ls_number_reflns 5971
_refine_ls_number_restraints 104
_refine_ls_restrained_S_all 1.064
_refine_ls_R_factor_all 0.0551
_refine_ls_R_factor_gt 0.0466
_refine_ls_shift/su_max 0.001
_refine_ls_shift/su_mean 0.000
_refine_ls_structure_factor_coef Fsqd
_refine_ls_weighting_details 'w=1/[\s^2^(Fo^2^)+(0.0498P)^2^+3.5104P] where P=(Fo^2^+2Fc^2^)/3'
_refine_ls_weighting_scheme calc
_refine_ls_wR_factor_gt 0.1097
_refine_ls_wR_factor_ref 0.1136
_reflns_Friedel_coverage 0.000
_reflns_number_gt 5215
_reflns_number_total 5971
_reflns_threshold_expression 'I > 2\s(I)'
_cod_data_source_file d3ce01285a2.cif
_cod_data_source_block wj_6_sq
_cod_depositor_comments 'Adding full bibliography for 7248053--7248056.cif.'
_cod_database_code 7248053
_shelx_shelxl_version_number 2018/3
_chemical_oxdiff_formula CHNO
_shelx_space_group_comment
;
The symmetry employed for this shelxl refinement is uniquely defined
by the following loop, which should always be used as a source of
symmetry information in preference to the above space-group names.
They are only intended as comments.
;
_shelx_estimated_absorpt_t_max 0.318
_shelx_estimated_absorpt_t_min 0.155
_olex2_refinement_description
;
1. Fixed Uiso
 At 1.2 times of:
  All C(H) groups, All C(H,H) groups, All C(H,H,H,H) groups
 At 1.5 times of:
  All C(H,H,H) groups, All O(H) groups, All O(H,H) groups
2. Restrained distances
 C27-C26A = C26A-C25A = C25A-C24 = C25-C24 = C26-C25 = C27-C26
 1.48 with sigma of 0.01
3. Rigid bond restraints
 C24, N1, C27, C28, C25, C26, C26A, C25A
 with sigma for 1-2 distances of 0.01 and sigma for 1-3 distances of 0.01
4. Uiso/Uaniso restraints and constraints
C24 \\sim N1 \\sim C27 \\sim C28 \\sim C25 \\sim C26 \\sim C26A \\sim C25A:
within 2A with sigma of 0.01 and sigma for terminal atoms of 0.02 within 2A
5. Others
 Sof(H27C)=Sof(H27D)=Sof(C26A)=Sof(H26C)=Sof(H26D)=Sof(C25A)=Sof(H25C)=
 Sof(H25D)=1-FVAR(1)
 Sof(H27A)=Sof(H27B)=Sof(C25)=Sof(H25A)=Sof(H25B)=Sof(C26)=Sof(H26A)=Sof(H26B)=
 FVAR(1)
6.a Riding coordinates:
 O11(H11)
6.b Rotating group:
 O14(H14A,H14B), O15(H15A,H15B)
6.c Secondary CH2 refined with riding coordinates:
 C27(H27A,H27B), C27(H27C,H27D), C25(H25A,H25B), C26(H26A,H26B), C26A(H26C,
 H26D), C25A(H25C,H25D)
6.d Aromatic/amide H refined with riding coordinates:
 C12(H12), C17(H17), C3(H3), C9(H9), C5(H5), C13(H13), C7(H7), C20(H20),
 C21(H21)
6.e Idealised Me refined as rotating group:
 C28(H28A,H28B,H28C)
;
_smtbx_masks_void_probe_radius 1.2
_smtbx_masks_void_truncation_radius 1.2
_olex2_submission_special_instructions 'No special instructions were received'
_oxdiff_exptl_absorpt_empirical_details
;
Empirical correction (ABSPACK) includes:
- Absorption correction using spherical harmonics
- Frame scaling
;
_oxdiff_exptl_absorpt_empirical_full_max 1.256
_oxdiff_exptl_absorpt_empirical_full_min 0.868

loop_
_space_group_symop_operation_xyz
'x, y, z'
'-x, y+1/2, -z+1/2'
'-x, -y, -z'
'x, -y-1/2, z-1/2'

loop_
_atom_site_label
_atom_site_type_symbol
_atom_site_fract_x
_atom_site_fract_y
_atom_site_fract_z
_atom_site_U_iso_or_equiv
_atom_site_adp_type
_atom_site_occupancy
_atom_site_site_symmetry_order
_atom_site_calc_flag
_atom_site_refinement_flags_posn
_atom_site_refinement_flags_adp
_atom_site_refinement_flags_occupancy
_atom_site_disorder_assembly
_atom_site_disorder_group
Mn2 Mn 0.66617(4) 0.91971(3) 0.55297(3) 0.02028(12) Uani 1 1 d . . . . .
Mn1 Mn 0.31488(4) 0.89076(2) 0.39147(3) 0.01913(12) Uani 1 1 d . . . . .
O5 O 0.4855(2) 0.44996(12) 0.88302(12) 0.0251(4) Uani 1 1 d . . . . .
O6 O 0.74569(19) 0.47024(11) 1.02549(12) 0.0215(4) Uani 1 1 d . . . . .
O4 O 0.51990(19) 0.56105(11) 0.93044(12) 0.0233(4) Uani 1 1 d . . . . .
O10 O 0.2002(2) 0.42456(12) 0.81698(12) 0.0284(5) Uani 1 1 d . . . . .
O14 O 0.1061(2) 0.84460(12) 0.35910(13) 0.0291(5) Uani 1 1 d . . . . .
H14A H 0.060980 0.861869 0.391993 0.044 Uiso 1 1 d R U . . .
H14B H 0.111321 0.799927 0.370189 0.044 Uiso 1 1 d R U . . .
O9 O 0.2479(2) 0.53488(12) 0.78763(12) 0.0297(5) Uani 1 1 d . . . . .
O8 O 0.2622(3) 0.54996(13) 0.49438(13) 0.0375(6) Uani 1 1 d . . . . .
O1 O 0.3751(2) 0.80817(13) 0.48002(16) 0.0397(6) Uani 1 1 d . . . . .
O15 O 0.8311(2) 0.87039(14) 0.51550(16) 0.0373(6) Uani 1 1 d . . . . .
H15A H 0.899504 0.899326 0.523873 0.056 Uiso 1 1 d R U . . .
H15B H 0.807554 0.863752 0.461586 0.056 Uiso 1 1 d R U . . .
O2 O 0.5937(2) 0.81526(12) 0.55583(16) 0.0358(5) Uani 1 1 d . . . . .
O3 O 0.7318(2) 0.57426(14) 0.65692(14) 0.0385(6) Uani 1 1 d . . . . .
O7 O 0.9278(2) 0.41520(15) 1.00612(14) 0.0387(6) Uani 1 1 d . . . . .
O12 O -0.0425(3) 0.29795(15) 0.61229(16) 0.0490(7) Uani 1 1 d . . . . .
O13 O 0.3752(3) 0.82943(15) 0.29635(18) 0.0528(7) Uani 1 1 d . . . . .
O11 O 0.0554(4) 0.32878(17) 0.74132(17) 0.0621(9) Uani 1 1 d . . . . .
H11 H 0.128049 0.340910 0.785082 0.093 Uiso 1 1 d R U . . .
C14 C 0.5504(3) 0.50604(16) 0.89335(16) 0.0204(6) Uani 1 1 d . . . . .
C10 C 0.6687(3) 0.51212(16) 0.85463(17) 0.0215(6) Uani 1 1 d . . . . .
C22 C 0.2097(3) 0.47385(17) 0.76570(18) 0.0243(6) Uani 1 1 d . . . . .
C4 C 0.6070(3) 0.60294(18) 0.61265(19) 0.0290(7) Uani 1 1 d . . . . .
C11 C 0.7962(3) 0.48420(17) 0.89332(18) 0.0239(6) Uani 1 1 d . . . . .
C15 C 0.8273(3) 0.45391(17) 0.98025(17) 0.0233(6) Uani 1 1 d . . . . .
C12 C 0.8970(3) 0.48488(18) 0.84972(19) 0.0285(7) Uani 1 1 d . . . . .
H12 H 0.983299 0.465053 0.874599 0.034 Uiso 1 1 calc R U . . .
C6 C 0.3758(3) 0.59134(17) 0.53294(18) 0.0280(7) Uani 1 1 d . . . . .
C17 C 0.2310(3) 0.50754(17) 0.62732(19) 0.0274(6) Uani 1 1 d . . . . .
H17 H 0.281332 0.545990 0.656144 0.033 Uiso 1 1 calc R U . . .
C3 C 0.6040(3) 0.67475(18) 0.59631(19) 0.0295(7) Uani 1 1 d . . . . .
H3 H 0.681621 0.702968 0.618485 0.035 Uiso 1 1 calc R U . . .
C2 C 0.4846(3) 0.70475(17) 0.54657(19) 0.0282(6) Uani 1 1 d . . . . .
C9 C 0.6419(3) 0.54312(17) 0.77553(18) 0.0249(6) Uani 1 1 d . . . . .
H9 H 0.555804 0.563008 0.750336 0.030 Uiso 1 1 calc R U . . .
C8 C 0.7448(3) 0.54418(18) 0.73440(19) 0.0276(6) Uani 1 1 d . . . . .
C5 C 0.4946(4) 0.55999(18) 0.58033(19) 0.0311(7) Uani 1 1 d . . . . .
H5 H 0.498958 0.510872 0.590327 0.037 Uiso 1 1 calc R U . . .
C13 C 0.8709(3) 0.51447(19) 0.77032(19) 0.0307(7) Uani 1 1 d . . . . .
H13 H 0.938721 0.514316 0.741012 0.037 Uiso 1 1 calc R U . . .
C19 C 0.0985(3) 0.40051(18) 0.6280(2) 0.0311(7) Uani 1 1 d . . . . .
C18 C 0.1756(3) 0.45801(16) 0.67207(18) 0.0239(6) Uani 1 1 d . . . . .
C16 C 0.2131(3) 0.50119(18) 0.54145(19) 0.0296(7) Uani 1 1 d . . . . .
C7 C 0.3687(3) 0.66323(18) 0.51539(19) 0.0299(7) Uani 1 1 d . . . . .
H7 H 0.287125 0.683643 0.482987 0.036 Uiso 1 1 calc R U . . .
C23 C 0.0319(4) 0.3392(2) 0.6615(2) 0.0376(8) Uani 1 1 d . . . . .
C1 C 0.4841(3) 0.78272(18) 0.52590(19) 0.0295(7) Uani 1 1 d . . . . .
C20 C 0.0793(4) 0.3980(2) 0.5407(2) 0.0403(9) Uani 1 1 d . . . . .
H20 H 0.025374 0.361316 0.510232 0.048 Uiso 1 1 calc R U . . .
C21 C 0.1353(4) 0.4464(2) 0.4976(2) 0.0391(8) Uani 1 1 d . . . . .
H21 H 0.120953 0.442502 0.439056 0.047 Uiso 1 1 calc R U . . .
C24 C 0.4081(5) 0.7681(2) 0.2907(3) 0.0575(11) Uani 1 1 d D U . . .
N1 N 0.5235(5) 0.7360(3) 0.3130(3) 0.0815(12) Uani 1 1 d . U . . .
C27 C 0.5207(6) 0.6612(3) 0.2935(5) 0.0933(17) Uani 1 1 d D U . . .
H27A H 0.580433 0.634480 0.339845 0.112 Uiso 0.680(16) 1 calc R U P A 1
H27B H 0.549723 0.652832 0.242131 0.112 Uiso 0.680(16) 1 calc R U P A 1
H27C H 0.524025 0.631566 0.342774 0.112 Uiso 0.320(16) 1 calc R U P A 2
H27D H 0.594198 0.647584 0.268220 0.112 Uiso 0.320(16) 1 calc R U P A 2
C28 C 0.6434(8) 0.7722(4) 0.3489(5) 0.103(2) Uani 1 1 d . U . . .
H28A H 0.704929 0.768079 0.313060 0.154 Uiso 1 1 calc R U . . .
H28B H 0.686467 0.752178 0.403760 0.154 Uiso 1 1 calc R U . . .
H28C H 0.622867 0.821832 0.355163 0.154 Uiso 1 1 calc R U . . .
C25 C 0.3021(10) 0.7094(5) 0.2607(8) 0.090(3) Uani 0.680(16) 1 d D U P A 1
H25A H 0.228826 0.713577 0.289005 0.108 Uiso 0.680(16) 1 calc R U P A 1
H25B H 0.261630 0.713265 0.199889 0.108 Uiso 0.680(16) 1 calc R U P A 1
C26 C 0.3725(9) 0.6404(5) 0.2811(10) 0.096(3) Uani 0.680(16) 1 d D U P A 1
H26A H 0.342509 0.606531 0.234760 0.115 Uiso 0.680(16) 1 calc R U P A 1
H26B H 0.357194 0.619941 0.332508 0.115 Uiso 0.680(16) 1 calc R U P A 1
C26A C 0.3813(17) 0.6596(12) 0.2303(17) 0.096(3) Uani 0.320(16) 1 d D U P A 2
H26C H 0.393445 0.651335 0.174016 0.116 Uiso 0.320(16) 1 calc R U P A 2
H26D H 0.328683 0.619786 0.243712 0.116 Uiso 0.320(16) 1 calc R U P A 2
C25A C 0.3025(19) 0.7256(10) 0.2290(16) 0.093(3) Uani 0.320(16) 1 d D U P A 2
H25C H 0.220323 0.717921 0.248432 0.112 Uiso 0.320(16) 1 calc R U P A 2
H25D H 0.277209 0.747529 0.173108 0.112 Uiso 0.320(16) 1 calc R U P A 2

loop_
_atom_site_aniso_label
_atom_site_aniso_U_11
_atom_site_aniso_U_22
_atom_site_aniso_U_33
_atom_site_aniso_U_23
_atom_site_aniso_U_13
_atom_site_aniso_U_12
Mn2 0.0181(2) 0.0212(2) 0.0214(2) -0.00129(17) 0.00512(17) -0.00155(18)
Mn1 0.0195(2) 0.0162(2) 0.0207(2) 0.00043(17) 0.00361(16) -0.00090(17)
O5 0.0223(10) 0.0280(12) 0.0267(10) -0.0011(8) 0.0096(8) -0.0018(9)
O6 0.0202(9) 0.0235(11) 0.0217(9) 0.0022(8) 0.0072(7) 0.0016(8)
O4 0.0193(9) 0.0258(11) 0.0249(10) -0.0019(8) 0.0060(8) 0.0043(8)
O10 0.0273(11) 0.0345(13) 0.0221(10) 0.0026(9) 0.0041(8) -0.0046(9)
O14 0.0275(11) 0.0282(12) 0.0315(11) -0.0017(9) 0.0078(9) -0.0066(9)
O9 0.0384(12) 0.0252(12) 0.0227(10) -0.0062(9) 0.0034(9) -0.0032(10)
O8 0.0478(14) 0.0364(14) 0.0247(11) 0.0043(10) 0.0035(10) -0.0173(11)
O1 0.0325(12) 0.0297(13) 0.0501(14) 0.0161(11) -0.0006(11) -0.0001(10)
O15 0.0310(12) 0.0392(14) 0.0468(13) -0.0103(11) 0.0193(10) -0.0044(10)
O2 0.0305(12) 0.0243(12) 0.0500(14) 0.0009(10) 0.0059(10) -0.0074(10)
O3 0.0338(12) 0.0509(16) 0.0348(12) 0.0234(11) 0.0164(10) 0.0138(11)
O7 0.0273(11) 0.0566(16) 0.0361(12) 0.0197(11) 0.0152(10) 0.0196(11)
O12 0.0631(18) 0.0352(15) 0.0426(14) -0.0007(11) 0.0032(13) -0.0251(13)
O13 0.073(2) 0.0398(17) 0.0524(16) -0.0096(12) 0.0285(14) 0.0156(14)
O11 0.087(2) 0.064(2) 0.0343(14) -0.0002(13) 0.0131(14) -0.0461(18)
C14 0.0178(13) 0.0246(16) 0.0176(12) 0.0030(11) 0.0028(10) 0.0031(11)
C10 0.0208(13) 0.0227(15) 0.0217(13) -0.0006(11) 0.0068(11) 0.0018(11)
C22 0.0200(13) 0.0280(17) 0.0233(14) -0.0002(12) 0.0030(11) 0.0033(12)
C4 0.0312(16) 0.0331(18) 0.0257(14) 0.0090(13) 0.0126(12) 0.0050(13)
C11 0.0203(13) 0.0288(16) 0.0229(13) 0.0020(12) 0.0064(11) 0.0032(12)
C15 0.0181(13) 0.0290(16) 0.0226(13) 0.0017(12) 0.0055(11) 0.0004(12)
C12 0.0185(14) 0.0380(19) 0.0298(15) 0.0067(13) 0.0077(12) 0.0055(13)
C6 0.0347(16) 0.0267(17) 0.0217(14) 0.0024(12) 0.0060(12) -0.0083(13)
C17 0.0300(15) 0.0236(16) 0.0266(15) -0.0023(12) 0.0036(12) -0.0049(13)
C3 0.0285(15) 0.0316(18) 0.0279(15) 0.0065(13) 0.0066(12) -0.0015(13)
C2 0.0310(16) 0.0246(16) 0.0281(15) 0.0052(12) 0.0064(12) -0.0014(13)
C9 0.0207(14) 0.0278(16) 0.0268(14) 0.0058(12) 0.0076(11) 0.0060(12)
C8 0.0309(16) 0.0277(17) 0.0260(14) 0.0066(12) 0.0105(12) 0.0011(13)
C5 0.0421(18) 0.0255(17) 0.0276(15) 0.0065(13) 0.0124(13) 0.0014(14)
C13 0.0251(15) 0.040(2) 0.0313(16) 0.0093(14) 0.0153(13) 0.0055(14)
C19 0.0342(17) 0.0281(18) 0.0305(16) -0.0034(13) 0.0079(13) -0.0094(14)
C18 0.0249(14) 0.0215(15) 0.0238(14) -0.0004(11) 0.0041(11) 0.0000(12)
C16 0.0346(17) 0.0272(17) 0.0266(15) 0.0019(13) 0.0072(13) -0.0058(14)
C7 0.0329(16) 0.0284(17) 0.0252(15) 0.0053(12) 0.0022(12) -0.0016(13)
C23 0.0429(19) 0.0338(19) 0.0345(17) -0.0004(15) 0.0077(15) -0.0136(16)
C1 0.0297(16) 0.0270(17) 0.0317(16) 0.0046(13) 0.0078(13) -0.0007(13)
C20 0.053(2) 0.038(2) 0.0300(17) -0.0116(15) 0.0121(15) -0.0195(17)
C21 0.050(2) 0.044(2) 0.0238(15) -0.0093(14) 0.0112(14) -0.0166(17)
C24 0.076(3) 0.044(2) 0.061(2) -0.0102(19) 0.032(2) 0.014(2)
N1 0.080(3) 0.061(3) 0.102(3) -0.012(2) 0.021(2) 0.013(2)
C27 0.091(3) 0.052(3) 0.132(4) -0.026(3) 0.021(3) 0.017(3)
C28 0.104(5) 0.085(5) 0.114(5) -0.019(4) 0.018(4) -0.025(4)
C25 0.100(4) 0.059(4) 0.105(5) -0.006(4) 0.018(4) 0.006(3)
C26 0.106(4) 0.060(4) 0.118(6) -0.015(4) 0.024(4) 0.001(4)
C26A 0.107(5) 0.062(5) 0.116(6) -0.018(5) 0.022(5) 0.006(5)
C25A 0.106(5) 0.064(5) 0.103(6) -0.011(5) 0.016(5) 0.007(5)

loop_
_atom_type_symbol
_atom_type_description
_atom_type_scat_dispersion_real
_atom_type_scat_dispersion_imag
_atom_type_scat_source
C C 0.0181 0.0091 'International Tables Vol C Tables 4.2.6.8 and 6.1.1.4'
H H 0.0000 0.0000 'International Tables Vol C Tables 4.2.6.8 and 6.1.1.4'
Mn Mn -0.5299 2.8052 'International Tables Vol C Tables 4.2.6.8 and 6.1.1.4'
N N 0.0311 0.0180 'International Tables Vol C Tables 4.2.6.8 and 6.1.1.4'
O O 0.0492 0.0322 'International Tables Vol C Tables 4.2.6.8 and 6.1.1.4'

loop_
_geom_angle_atom_site_label_1
_geom_angle_atom_site_label_2
_geom_angle_atom_site_label_3
_geom_angle
_geom_angle_site_symmetry_1
_geom_angle_site_symmetry_3
_geom_angle_publ_flag
O5 Mn2 O6 100.90(8) 2_656 4_575 ?
O5 Mn2 O4 90.63(8) 2_656 4_575 ?
O5 Mn2 O10 81.27(8) 2_656 2_656 ?
O4 Mn2 O6 81.79(7) 4_575 4_575 ?
O4 Mn2 O10 167.07(8) 4_575 2_656 ?
O10 Mn2 O6 89.83(8) 2_656 4_575 ?
O15 Mn2 O5 165.20(9) . 2_656 ?
O15 Mn2 O6 89.63(8) . 4_575 ?
O15 Mn2 O4 101.23(9) . 4_575 ?
O15 Mn2 O10 88.46(9) . 2_656 ?
O2 Mn2 O5 86.45(9) . 2_656 ?
O2 Mn2 O6 169.82(9) . 4_575 ?
O2 Mn2 O4 91.18(9) . 4_575 ?
O2 Mn2 O10 98.31(9) . 2_656 ?
O2 Mn2 O15 84.51(10) . . ?
O4 Mn1 O6 86.33(7) 4_575 2_656 ?
O4 Mn1 O14 176.65(8) 4_575 . ?
O14 Mn1 O6 90.60(8) . 2_656 ?
O9 Mn1 O6 88.29(8) 4_575 2_656 ?
O9 Mn1 O4 92.11(8) 4_575 4_575 ?
O9 Mn1 O14 89.15(8) 4_575 . ?
O1 Mn1 O6 98.53(9) . 2_656 ?
O1 Mn1 O4 91.46(9) . 4_575 ?
O1 Mn1 O14 87.65(9) . . ?
O1 Mn1 O9 172.49(10) . 4_575 ?
O1 Mn1 O13 91.20(11) . . ?
O13 Mn1 O6 169.77(10) . 2_656 ?
O13 Mn1 O4 90.30(10) . 4_575 ?
O13 Mn1 O14 92.95(11) . . ?
O13 Mn1 O9 82.18(10) . 4_575 ?
C14 O5 Mn2 125.59(18) . 2_646 ?
Mn1 O6 Mn2 108.45(8) 2_646 4_576 ?
C15 O6 Mn2 129.62(19) . 4_576 ?
C15 O6 Mn1 121.30(19) . 2_646 ?
Mn2 O4 Mn1 123.70(9) 4_576 4_576 ?
C14 O4 Mn2 112.49(17) . 4_576 ?
C14 O4 Mn1 121.53(17) . 4_576 ?
C22 O10 Mn2 122.46(19) . 2_646 ?
Mn1 O14 H14A 109.4 . . ?
Mn1 O14 H14B 109.4 . . ?
H14A O14 H14B 104.5 . . ?
C22 O9 Mn1 146.8(2) . 4_576 ?
C16 O8 C6 119.6(2) . . ?
C1 O1 Mn1 138.1(2) . . ?
Mn2 O15 H15A 109.6 . . ?
Mn2 O15 H15B 109.6 . . ?
H15A O15 H15B 104.2 . . ?
C1 O2 Mn2 136.8(2) . . ?
C8 O3 C4 119.9(2) . . ?
C24 O13 Mn1 134.5(3) . . ?
C23 O11 H11 131.3 . . ?
O5 C14 O4 124.9(3) . . ?
O5 C14 C10 117.6(3) . . ?
O4 C14 C10 117.4(3) . . ?
C11 C10 C14 121.8(2) . . ?
C11 C10 C9 121.2(3) . . ?
C9 C10 C14 116.8(2) . . ?
O10 C22 C18 119.5(3) . . ?
O9 C22 O10 123.8(3) . . ?
O9 C22 C18 116.7(3) . . ?
C3 C4 O3 117.0(3) . . ?
C3 C4 C5 121.8(3) . . ?
C5 C4 O3 121.0(3) . . ?
C10 C11 C15 121.3(3) . . ?
C10 C11 C12 118.7(3) . . ?
C12 C11 C15 119.9(3) . . ?
O6 C15 C11 117.2(2) . . ?
O7 C15 O6 122.6(3) . . ?
O7 C15 C11 120.1(3) . . ?
C11 C12 H12 119.7 . . ?
C13 C12 C11 120.6(3) . . ?
C13 C12 H12 119.7 . . ?
C5 C6 O8 120.5(3) . . ?
C5 C6 C7 121.7(3) . . ?
C7 C6 O8 117.5(3) . . ?
C18 C17 H17 119.3 . . ?
C16 C17 H17 119.3 . . ?
C16 C17 C18 121.4(3) . . ?
C4 C3 H3 120.5 . . ?
C4 C3 C2 119.0(3) . . ?
C2 C3 H3 120.5 . . ?
C3 C2 C7 120.4(3) . . ?
C3 C2 C1 118.7(3) . . ?
C7 C2 C1 120.9(3) . . ?
C10 C9 H9 120.7 . . ?
C8 C9 C10 118.7(3) . . ?
C8 C9 H9 120.7 . . ?
O3 C8 C9 124.2(3) . . ?
O3 C8 C13 114.7(3) . . ?
C13 C8 C9 121.1(3) . . ?
C4 C5 H5 120.9 . . ?
C6 C5 C4 118.2(3) . . ?
C6 C5 H5 120.9 . . ?
C12 C13 H13 120.2 . . ?
C8 C13 C12 119.6(3) . . ?
C8 C13 H13 120.2 . . ?
C18 C19 C23 129.4(3) . . ?
C20 C19 C18 117.3(3) . . ?
C20 C19 C23 113.3(3) . . ?
C17 C18 C22 113.0(3) . . ?
C17 C18 C19 119.0(3) . . ?
C19 C18 C22 128.0(3) . . ?
O8 C16 C17 123.3(3) . . ?
O8 C16 C21 116.5(3) . . ?
C21 C16 C17 120.1(3) . . ?
C6 C7 C2 118.8(3) . . ?
C6 C7 H7 120.6 . . ?
C2 C7 H7 120.6 . . ?
O12 C23 O11 119.4(3) . . ?
O12 C23 C19 119.9(3) . . ?
O11 C23 C19 120.6(3) . . ?
O1 C1 C2 117.2(3) . . ?
O2 C1 O1 126.7(3) . . ?
O2 C1 C2 116.1(3) . . ?
C19 C20 H20 118.4 . . ?
C21 C20 C19 123.1(3) . . ?
C21 C20 H20 118.4 . . ?
C16 C21 H21 120.5 . . ?
C20 C21 C16 119.0(3) . . ?
C20 C21 H21 120.5 . . ?
O13 C24 N1 132.7(5) . . ?
O13 C24 C25 122.0(5) . . ?
O13 C24 C25A 113.6(8) . . ?
N1 C24 C25 105.0(5) . . ?
N1 C24 C25A 111.9(8) . . ?
C24 N1 C27 115.8(5) . . ?
C24 N1 C28 121.3(5) . . ?
C28 N1 C27 122.8(6) . . ?
N1 C27 H27A 110.9 . . ?
N1 C27 H27B 110.9 . . ?
N1 C27 H27C 112.2 . . ?
N1 C27 H27D 112.2 . . ?
N1 C27 C26 104.1(5) . . ?
N1 C27 C26A 97.6(9) . . ?
H27A C27 H27B 109.0 . . ?
H27C C27 H27D 109.8 . . ?
C26 C27 H27A 110.9 . . ?
C26 C27 H27B 110.9 . . ?
C26A C27 H27C 112.2 . . ?
C26A C27 H27D 112.2 . . ?
N1 C28 H28A 109.5 . . ?
N1 C28 H28B 109.5 . . ?
N1 C28 H28C 109.5 . . ?
H28A C28 H28B 109.5 . . ?
H28A C28 H28C 109.5 . . ?
H28B C28 H28C 109.5 . . ?
C24 C25 H25A 110.1 . . ?
C24 C25 H25B 110.1 . . ?
H25A C25 H25B 108.4 . . ?
C26 C25 C24 108.0(7) . . ?
C26 C25 H25A 110.1 . . ?
C26 C25 H25B 110.1 . . ?
C27 C26 H26A 111.4 . . ?
C27 C26 H26B 111.4 . . ?
C25 C26 C27 101.8(7) . . ?
C25 C26 H26A 111.4 . . ?
C25 C26 H26B 111.4 . . ?
H26A C26 H26B 109.3 . . ?
C27 C26A H26C 108.9 . . ?
C27 C26A H26D 108.9 . . ?
H26C C26A H26D 107.7 . . ?
C25A C26A C27 113.2(13) . . ?
C25A C26A H26C 108.9 . . ?
C25A C26A H26D 108.9 . . ?
C24 C25A H25C 112.0 . . ?
C24 C25A H25D 112.0 . . ?
C26A C25A C24 98.9(12) . . ?
C26A C25A H25C 112.0 . . ?
C26A C25A H25D 112.0 . . ?
H25C C25A H25D 109.7 . . ?

loop_
_geom_bond_atom_site_label_1
_geom_bond_atom_site_label_2
_geom_bond_distance
_geom_bond_site_symmetry_2
_geom_bond_publ_flag
Mn2 O5 2.160(2) 2_656 ?
Mn2 O6 2.315(2) 4_575 ?
Mn2 O4 2.195(2) 4_575 ?
Mn2 O10 2.213(2) 2_656 ?
Mn2 O15 2.143(2) . ?
Mn2 O2 2.108(2) . ?
Mn1 O6 2.224(2) 2_656 ?
Mn1 O4 2.203(2) 4_575 ?
Mn1 O14 2.220(2) . ?
Mn1 O9 2.177(2) 4_575 ?
Mn1 O1 2.111(2) . ?
Mn1 O13 2.163(3) . ?
O5 C14 1.233(4) . ?
O6 C15 1.290(3) . ?
O4 C14 1.283(4) . ?
O10 C22 1.277(4) . ?
O14 H14A 0.8607 . ?
O14 H14B 0.8608 . ?
O9 C22 1.238(4) . ?
O8 C6 1.397(4) . ?
O8 C16 1.379(4) . ?
O1 C1 1.257(4) . ?
O15 H15A 0.8647 . ?
O15 H15B 0.8658 . ?
O2 C1 1.251(4) . ?
O3 C4 1.392(4) . ?
O3 C8 1.371(4) . ?
O7 C15 1.234(4) . ?
O12 C23 1.228(4) . ?
O13 C24 1.213(5) . ?
O11 H11 0.9127 . ?
O11 C23 1.289(4) . ?
C14 C10 1.506(4) . ?
C10 C11 1.384(4) . ?
C10 C9 1.388(4) . ?
C22 C18 1.519(4) . ?
C4 C3 1.380(5) . ?
C4 C5 1.384(5) . ?
C11 C15 1.496(4) . ?
C11 C12 1.397(4) . ?
C12 H12 0.9400 . ?
C12 C13 1.382(4) . ?
C6 C5 1.382(5) . ?
C6 C7 1.384(5) . ?
C17 H17 0.9400 . ?
C17 C18 1.397(4) . ?
C17 C16 1.384(4) . ?
C3 H3 0.9400 . ?
C3 C2 1.390(4) . ?
C2 C7 1.392(5) . ?
C2 C1 1.509(4) . ?
C9 H9 0.9400 . ?
C9 C8 1.387(4) . ?
C8 C13 1.377(4) . ?
C5 H5 0.9400 . ?
C13 H13 0.9400 . ?
C19 C18 1.419(4) . ?
C19 C23 1.515(5) . ?
C19 C20 1.401(5) . ?
C16 C21 1.382(5) . ?
C7 H7 0.9400 . ?
C20 H20 0.9400 . ?
C20 C21 1.370(5) . ?
C21 H21 0.9400 . ?
C24 N1 1.282(7) . ?
C24 C25 1.532(8) . ?
C24 C25A 1.499(10) . ?
N1 C27 1.444(7) . ?
N1 C28 1.384(8) . ?
C27 H27A 0.9800 . ?
C27 H27B 0.9800 . ?
C27 H27C 0.9800 . ?
C27 H27D 0.9800 . ?
C27 C26 1.514(8) . ?
C27 C26A 1.517(10) . ?
C28 H28A 0.9700 . ?
C28 H28B 0.9700 . ?
C28 H28C 0.9700 . ?
C25 H25A 0.9800 . ?
C25 H25B 0.9800 . ?
C25 C26 1.479(8) . ?
C26 H26A 0.9800 . ?
C26 H26B 0.9800 . ?
C26A H26C 0.9800 . ?
C26A H26D 0.9800 . ?
C26A C25A 1.477(10) . ?
C25A H25C 0.9800 . ?
C25A H25D 0.9800 . ?

loop_
_geom_torsion_atom_site_label_1
_geom_torsion_atom_site_label_2
_geom_torsion_atom_site_label_3
_geom_torsion_atom_site_label_4
_geom_torsion
_geom_torsion_site_symmetry_1
_geom_torsion_site_symmetry_2
_geom_torsion_site_symmetry_3
_geom_torsion_site_symmetry_4
_geom_torsion_publ_flag
Mn2 O5 C14 O4 -14.8(4) 2_646 . . . ?
Mn2 O5 C14 C10 169.49(18) 2_646 . . . ?
Mn2 O6 C15 O7 130.1(3) 4_576 . . . ?
Mn2 O6 C15 C11 -49.7(4) 4_576 . . . ?
Mn2 O4 C14 O5 109.7(3) 4_576 . . . ?
Mn2 O4 C14 C10 -74.6(3) 4_576 . . . ?
Mn2 O10 C22 O9 -30.0(4) 2_646 . . . ?
Mn2 O10 C22 C18 148.7(2) 2_646 . . . ?
Mn2 O2 C1 O1 0.3(6) . . . . ?
Mn2 O2 C1 C2 179.5(2) . . . . ?
Mn1 O6 C15 O7 -39.6(4) 2_646 . . . ?
Mn1 O6 C15 C11 140.5(2) 2_646 . . . ?
Mn1 O4 C14 O5 -53.8(3) 4_576 . . . ?
Mn1 O4 C14 C10 122.0(2) 4_576 . . . ?
Mn1 O9 C22 O10 -1.6(6) 4_576 . . . ?
Mn1 O9 C22 C18 179.7(3) 4_576 . . . ?
Mn1 O1 C1 O2 28.6(6) . . . . ?
Mn1 O1 C1 C2 -150.6(3) . . . . ?
Mn1 O13 C24 N1 -88.1(7) . . . . ?
Mn1 O13 C24 C25 84.3(8) . . . . ?
Mn1 O13 C24 C25A 108.7(15) . . . . ?
O5 C14 C10 C11 -81.7(4) . . . . ?
O5 C14 C10 C9 94.2(3) . . . . ?
O4 C14 C10 C11 102.2(3) . . . . ?
O4 C14 C10 C9 -81.8(3) . . . . ?
O10 C22 C18 C17 -160.5(3) . . . . ?
O10 C22 C18 C19 18.8(5) . . . . ?
O9 C22 C18 C17 18.3(4) . . . . ?
O9 C22 C18 C19 -162.4(3) . . . . ?
O8 C6 C5 C4 175.9(3) . . . . ?
O8 C6 C7 C2 -174.2(3) . . . . ?
O8 C16 C21 C20 -177.4(4) . . . . ?
O3 C4 C3 C2 174.9(3) . . . . ?
O3 C4 C5 C6 -176.4(3) . . . . ?
O3 C8 C13 C12 177.7(3) . . . . ?
O13 C24 N1 C27 -178.9(6) . . . . ?
O13 C24 N1 C28 -2.4(10) . . . . ?
O13 C24 C25 C26 -166.1(7) . . . . ?
O13 C24 C25A C26A 173.1(15) . . . . ?
C14 C10 C11 C15 -7.2(5) . . . . ?
C14 C10 C11 C12 173.1(3) . . . . ?
C14 C10 C9 C8 -174.4(3) . . . . ?
C10 C11 C15 O6 -16.9(4) . . . . ?
C10 C11 C15 O7 163.3(3) . . . . ?
C10 C11 C12 C13 1.6(5) . . . . ?
C10 C9 C8 O3 -178.8(3) . . . . ?
C10 C9 C8 C13 0.8(5) . . . . ?
C4 O3 C8 C9 -3.5(5) . . . . ?
C4 O3 C8 C13 176.9(3) . . . . ?
C4 C3 C2 C7 1.5(5) . . . . ?
C4 C3 C2 C1 -177.4(3) . . . . ?
C11 C10 C9 C8 1.6(5) . . . . ?
C11 C12 C13 C8 0.7(5) . . . . ?
C15 C11 C12 C13 -178.2(3) . . . . ?
C12 C11 C15 O6 162.9(3) . . . . ?
C12 C11 C15 O7 -17.0(5) . . . . ?
C6 O8 C16 C17 26.0(5) . . . . ?
C6 O8 C16 C21 -158.3(3) . . . . ?
C17 C16 C21 C20 -1.6(6) . . . . ?
C3 C4 C5 C6 -2.2(5) . . . . ?
C3 C2 C7 C6 -1.7(5) . . . . ?
C3 C2 C1 O1 179.2(3) . . . . ?
C3 C2 C1 O2 -0.1(4) . . . . ?
C9 C10 C11 C15 177.0(3) . . . . ?
C9 C10 C11 C12 -2.7(5) . . . . ?
C9 C8 C13 C12 -1.9(5) . . . . ?
C8 O3 C4 C3 117.2(3) . . . . ?
C8 O3 C4 C5 -68.3(4) . . . . ?
C5 C4 C3 C2 0.5(5) . . . . ?
C5 C6 C7 C2 -0.1(5) . . . . ?
C19 C20 C21 C16 -0.9(6) . . . . ?
C18 C17 C16 O8 177.9(3) . . . . ?
C18 C17 C16 C21 2.3(5) . . . . ?
C18 C19 C23 O12 172.9(4) . . . . ?
C18 C19 C23 O11 -8.9(6) . . . . ?
C18 C19 C20 C21 2.5(6) . . . . ?
C16 O8 C6 C5 51.8(4) . . . . ?
C16 O8 C6 C7 -134.1(3) . . . . ?
C16 C17 C18 C22 178.7(3) . . . . ?
C16 C17 C18 C19 -0.7(5) . . . . ?
C7 C6 C5 C4 2.0(5) . . . . ?
C7 C2 C1 O1 0.3(5) . . . . ?
C7 C2 C1 O2 -179.0(3) . . . . ?
C23 C19 C18 C22 -1.3(6) . . . . ?
C23 C19 C18 C17 178.0(3) . . . . ?
C23 C19 C20 C21 -177.2(4) . . . . ?
C1 C2 C7 C6 177.2(3) . . . . ?
C20 C19 C18 C22 179.1(3) . . . . ?
C20 C19 C18 C17 -1.7(5) . . . . ?
C20 C19 C23 O12 -7.5(5) . . . . ?
C20 C19 C23 O11 170.7(4) . . . . ?
C24 N1 C27 C26 -20.1(10) . . . . ?
C24 N1 C27 C26A 16.1(15) . . . . ?
C24 C25 C26 C27 -19.0(11) . . . . ?
N1 C24 C25 C26 8.1(10) . . . . ?
N1 C24 C25A C26A 6(2) . . . . ?
N1 C27 C26 C25 22.4(10) . . . . ?
N1 C27 C26A C25A -11(2) . . . . ?
C27 C26A C25A C24 4(3) . . . . ?
C28 N1 C27 C26 163.5(9) . . . . ?
C28 N1 C27 C26A -160.3(15) . . . . ?
C25 C24 N1 C27 7.8(9) . . . . ?
C25 C24 N1 C28 -175.8(8) . . . . ?
C25A C24 N1 C27 -15.5(16) . . . . ?
C25A C24 N1 C28 161.0(15) . . . . ?

loop_
_smtbx_masks_void_nr
_smtbx_masks_void_average_x
_smtbx_masks_void_average_y
_smtbx_masks_void_average_z
_smtbx_masks_void_volume
_smtbx_masks_void_count_electrons
_smtbx_masks_void_content
1 -0.013 0.203 0.876 64.3 18.1 ?
2 -0.013 0.297 0.376 64.3 18.0 ?
3 0.013 0.703 0.624 64.3 18.2 ?
4 0.013 0.797 0.124 64.3 18.1 ?
